data_7013472
loop_
_publ_author_name
'Herrera, Aida M.'
'Kalayda, Ganna V.'
'Disch, Jeremy S.'
'Wikstrom, Jeffrey P.'
'Korendovych, Ivan V.'
'Staples, Richard J.'
'Campana, Charles F.'
'Nazarenko, Alexander Y.'
'Haas, Terry E.'
'Rybak-Akimova, Elena V.'

_publ_section_title
;
 Reactions at the azomethine C?N bonds in the nickel(ii) and copper(ii)
 complexes of pyridine-containing Schiff-base macrocyclic
 ligandsElectronic supplementary information (ESI) available: Figs.
 S1?S5: MALDI mass spectra, UV-Vis traces and X-ray structures. See
 http://www.rsc.org/suppdata/dt/b3/b308557k/
;
_journal_issue 23
_journal_name_full 'Dalton Transactions'
_journal_page_first 4482
_journal_paper_doi 10.1039/b308557k
_journal_year 2003
_chemical_formula_sum 'C18 H30 Cl2 N6 Ni O9'
_chemical_formula_weight 604.09
_chemical_name_systematic
;
?
;
_space_group_IT_number 14
_symmetry_cell_setting monoclinic
_symmetry_space_group_name_Hall '-P 2ybc'
_symmetry_space_group_name_H-M 'P 1 21/c 1'
_atom_sites_solution_hydrogens geom
_atom_sites_solution_primary direct
_atom_sites_solution_secondary difmap
_audit_creation_method SHELXL-97
_cell_angle_alpha 90.00
_cell_angle_beta 98.8960(10)
_cell_angle_gamma 90.00
_cell_formula_units_Z 4
_cell_length_a 12.9303(7)
_cell_length_b 11.8558(7)
_cell_length_c 16.8216(9)
_cell_measurement_temperature 213(2)
_cell_volume 2547.7(2)
_computing_cell_refinement 'SMART (BRUKER, V5.054, 1998)'
_computing_data_collection 'ASTRO (BRUKER, V5.007, 1997)'
_computing_data_reduction 'SAINT (BRUKER, V6.01, 1999)'
_computing_molecular_graphics 'SHELXTL (BRUKER, 1998, V5.1)'
_computing_publication_material 'XCIF (Sheldrick and BRUKER, 1997, V5.1)'
_computing_structure_refinement 'SHELXL-97 (Sheldrick, 1997)'
_computing_structure_solution 'SHELXS-97 (Sheldrick, 1990)'
_diffrn_ambient_temperature 213(2)
_diffrn_measured_fraction_theta_full 0.902
_diffrn_measured_fraction_theta_max 0.902
_diffrn_measurement_method '\w, 0.3 deg'
_diffrn_radiation_monochromator graphite
_diffrn_radiation_source 'fine-focus sealed tube'
_diffrn_radiation_type MoK\a
_diffrn_radiation_wavelength 0.71073
_diffrn_reflns_av_R_equivalents 0.0226
_diffrn_reflns_av_sigmaI/netI 0.0190
_diffrn_reflns_limit_h_max 13
_diffrn_reflns_limit_h_min -15
_diffrn_reflns_limit_k_max 14
_diffrn_reflns_limit_k_min -13
_diffrn_reflns_limit_l_max 15
_diffrn_reflns_limit_l_min -21
_diffrn_reflns_number 15696
_diffrn_reflns_theta_full 27.73
_diffrn_reflns_theta_max 27.73
_diffrn_reflns_theta_min 1.59
_diffrn_standards_decay_% <1
_diffrn_standards_interval_count 0
_diffrn_standards_number 0
_exptl_absorpt_coefficient_mu 1.030
_exptl_absorpt_correction_T_max 0.9422
_exptl_absorpt_correction_T_min 0.7015
_exptl_absorpt_correction_type 'empirical, sadabs'
_exptl_crystal_colour red
_exptl_crystal_density_diffrn 1.575
_exptl_crystal_density_method 'not measured'
_exptl_crystal_description needle
_exptl_crystal_F_000 1256
_exptl_crystal_size_max 0.10
_exptl_crystal_size_mid 0.10
_exptl_crystal_size_min 0.2
_refine_diff_density_max 0.665
_refine_diff_density_min -0.437
_refine_diff_density_rms 0.062
_refine_ls_extinction_method none
_refine_ls_goodness_of_fit_ref 1.056
_refine_ls_hydrogen_treatment mixed
_refine_ls_matrix_type full
_refine_ls_number_parameters 338
_refine_ls_number_reflns 5402
_refine_ls_number_restraints 0
_refine_ls_restrained_S_all 1.056
_refine_ls_R_factor_all 0.0407
_refine_ls_R_factor_gt 0.0362
_refine_ls_shift/su_max 0.003
_refine_ls_shift/su_mean 0.000
_refine_ls_structure_factor_coef Fsqd
_refine_ls_weighting_details 'calc w=1/[\s^2^(Fo^2^)+(0.0606P)^2^+1.2875P] where P=(Fo^2^+2Fc^2^)/3'
_refine_ls_weighting_scheme calc
_refine_ls_wR_factor_gt 0.1015
_refine_ls_wR_factor_ref 0.1046
_reflns_number_gt 4798
_reflns_number_total 5402
_reflns_threshold_expression >2sigma(I)
_cod_data_source_file b308557k.txt
_cod_data_source_block NiL5CH3CN
_cod_depositor_comments
;
The following automatic conversions were performed:
'_symmetry_cell_setting' value 'Monoclinic' changed to 'monoclinic'
according to '/home/saulius/struct/CIF-dictionaries/cif_core.dic'
dictionary named 'cif_core.dic' version 2.4.1 from 2010-06-29.

Automatic conversion script
Id: cif_fix_enum 1527 2010-12-29 10:47:43Z saulius 
;
_cod_original_sg_symbol_H-M P2(1)/c
_cod_database_code 7013472

loop_
_symmetry_equiv_pos_as_xyz
'x, y, z'
'-x, y+1/2, -z+1/2'
'-x, -y, -z'
'x, -y-1/2, z-1/2'

loop_
_atom_site_label
_atom_site_type_symbol
_atom_site_fract_x
_atom_site_fract_y
_atom_site_fract_z
_atom_site_U_iso_or_equiv
_atom_site_adp_type
_atom_site_occupancy
_atom_site_symmetry_multiplicity
_atom_site_calc_flag
_atom_site_refinement_flags
_atom_site_disorder_assembly
_atom_site_disorder_group
Ni1 Ni 0.262803(19) 0.78114(2) 0.007156(15) 0.02736(10) Uani 1 1 d . . .
N1 N 0.20188(14) 0.89156(15) 0.07474(11) 0.0341(4) Uani 1 1 d . . .
N2 N 0.10358(15) 0.74940(18) -0.02478(12) 0.0397(4) Uani 1 1 d . . .
N4 N 0.39693(14) 0.81984(15) 0.09294(10) 0.0302(4) Uani 1 1 d . . .
H4C H 0.4560 0.8215 0.0687 0.036 Uiso 1 1 calc R . .
N5 N 0.28989(15) 0.87293(16) -0.08837(11) 0.0354(4) Uani 1 1 d . . .
H5A H 0.2365 0.8610 -0.1295 0.042 Uiso 1 1 calc R . .
H5B H 0.2890 0.9473 -0.0751 0.042 Uiso 1 1 calc R . .
N3 N 0.31668(15) 0.63029(15) -0.02694(10) 0.0337(4) Uani 1 1 d . . .
O9 O 0.42920(14) 0.94899(17) 0.20750(10) 0.0477(4) Uani 1 1 d . . .
H9C H 0.4919 0.9317 0.2106 0.071 Uiso 1 1 calc R . .
C10 C 0.26328(18) 0.94925(18) 0.12959(13) 0.0359(5) Uani 1 1 d . . .
C11 C 0.2207(2) 1.0194(2) 0.18324(17) 0.0480(6) Uani 1 1 d . . .
H11 H 0.2642 1.0614 0.2224 0.058 Uiso 1 1 calc R . .
C12 C 0.1142(2) 1.0249(2) 0.17695(19) 0.0552(7) Uani 1 1 d . . .
H12 H 0.0841 1.0728 0.2116 0.066 Uiso 1 1 calc R . .
C13 C 0.0496(2) 0.9612(2) 0.12026(18) 0.0513(6) Uani 1 1 d . . .
H13 H -0.0237 0.9643 0.1165 0.062 Uiso 1 1 calc R . .
C1 C 0.09660(18) 0.8931(2) 0.06966(15) 0.0397(5) Uani 1 1 d . . .
C9 C 0.37887(18) 0.93284(19) 0.12873(13) 0.0355(5) Uani 1 1 d . . .
H9 H 0.4029 0.9920 0.0943 0.043 Uiso 1 1 calc R . .
C2 C 0.04544(19) 0.8099(2) 0.01228(16) 0.0440(6) Uani 1 1 d . . .
H2 H -0.0277 0.8016 0.0032 0.053 Uiso 1 1 calc R . .
C3 C 0.0605(2) 0.6573(2) -0.07694(17) 0.0521(6) Uani 1 1 d . . .
H3A H 0.0575 0.6794 -0.1334 0.063 Uiso 1 1 calc R . .
H3B H -0.0108 0.6405 -0.0676 0.063 Uiso 1 1 calc R . .
C4 C 0.1287(2) 0.5529(2) -0.05988(18) 0.0543(7) Uani 1 1 d . . .
H4A H 0.0930 0.4890 -0.0891 0.065 Uiso 1 1 calc R . .
H4B H 0.1361 0.5358 -0.0023 0.065 Uiso 1 1 calc R . .
C5 C 0.2375(2) 0.5642(2) -0.08327(15) 0.0490(6) Uani 1 1 d . . .
H5C H 0.2654 0.4882 -0.0885 0.059 Uiso 1 1 calc R . .
H5D H 0.2302 0.5997 -0.1365 0.059 Uiso 1 1 calc R . .
C14 C 0.4115(2) 0.6443(2) -0.06723(14) 0.0423(5) Uani 1 1 d . . .
H14A H 0.4307 0.5701 -0.0862 0.051 Uiso 1 1 calc R . .
H14B H 0.4696 0.6698 -0.0268 0.051 Uiso 1 1 calc R . .
C15 C 0.4008(2) 0.7255(2) -0.13762(14) 0.0463(6) Uani 1 1 d . . .
H15A H 0.4624 0.7170 -0.1646 0.056 Uiso 1 1 calc R . .
H15B H 0.3394 0.7034 -0.1762 0.056 Uiso 1 1 calc R . .
C16 C 0.39006(19) 0.8482(2) -0.11751(14) 0.0412(5) Uani 1 1 d . . .
H16A H 0.4484 0.8700 -0.0760 0.049 Uiso 1 1 calc R . .
H16B H 0.3944 0.8937 -0.1655 0.049 Uiso 1 1 calc R . .
C6 C 0.3463(2) 0.56227(18) 0.04842(13) 0.0391(5) Uani 1 1 d . . .
H6A H 0.3717 0.4886 0.0334 0.047 Uiso 1 1 calc R . .
H6B H 0.2830 0.5490 0.0724 0.047 Uiso 1 1 calc R . .
C7 C 0.42932(18) 0.61404(19) 0.11269(13) 0.0377(5) Uani 1 1 d . . .
H7A H 0.4467 0.5583 0.1557 0.045 Uiso 1 1 calc R . .
H7B H 0.4927 0.6265 0.0886 0.045 Uiso 1 1 calc R . .
C8 C 0.40223(18) 0.72432(18) 0.15096(12) 0.0350(5) Uani 1 1 d . . .
H8A H 0.3346 0.7165 0.1698 0.042 Uiso 1 1 calc R . .
H8B H 0.4553 0.7407 0.1977 0.042 Uiso 1 1 calc R . .
Cl1 Cl 0.69454(6) 0.80788(6) 0.02455(5) 0.05756(19) Uani 1 1 d . . .
O1 O 0.6876(3) 0.7171(2) 0.0779(2) 0.1080(11) Uani 1 1 d . . .
O2 O 0.6816(4) 0.7743(3) -0.0558(2) 0.1275(14) Uani 1 1 d . . .
O3 O 0.78708(18) 0.8719(2) 0.0467(2) 0.0965(9) Uani 1 1 d . . .
O4 O 0.60853(16) 0.8844(2) 0.03252(14) 0.0675(6) Uani 1 1 d . . .
Cl2 Cl 0.10095(4) 0.65533(5) 0.20976(3) 0.03882(14) Uani 1 1 d . . .
O5 O 0.10635(17) 0.5791(2) 0.27613(14) 0.0735(7) Uani 1 1 d . . .
O6 O 0.1417(2) 0.6043(3) 0.14522(15) 0.0971(9) Uani 1 1 d . . .
O7 O 0.1662(2) 0.7502(2) 0.23578(16) 0.0815(7) Uani 1 1 d . . .
O8 O -0.00328(16) 0.6890(2) 0.18267(16) 0.0718(6) Uani 1 1 d . . .
N1S N 0.6405(2) 0.9093(3) 0.24177(19) 0.0807(9) Uani 1 1 d . . .
C2S C 0.7193(3) 0.8703(3) 0.2536(2) 0.0636(8) Uani 1 1 d . . .
C1S C 0.8219(3) 0.8204(4) 0.2673(5) 0.105(2) Uani 1 1 d . . .
H1SA H 0.868(4) 0.869(5) 0.271(3) 0.121(18) Uiso 1 1 d . . .
H1SB H 0.819(8) 0.775(8) 0.203(6) 0.26(5) Uiso 1 1 d . . .
H1SC H 0.840(3) 0.773(4) 0.321(3) 0.098(14) Uiso 1 1 d . . .

loop_
_atom_site_aniso_label
_atom_site_aniso_U_11
_atom_site_aniso_U_22
_atom_site_aniso_U_33
_atom_site_aniso_U_23
_atom_site_aniso_U_13
_atom_site_aniso_U_12
Ni1 0.02571(15) 0.02823(15) 0.02853(15) 0.00058(10) 0.00543(10) 0.00416(10)
N1 0.0314(9) 0.0330(9) 0.0395(10) 0.0018(8) 0.0103(7) 0.0065(7)
N2 0.0312(10) 0.0435(10) 0.0434(11) 0.0054(8) 0.0024(8) -0.0011(8)
N4 0.0291(9) 0.0359(9) 0.0270(8) -0.0009(7) 0.0084(7) 0.0023(7)
N5 0.0391(10) 0.0336(9) 0.0328(9) 0.0045(7) 0.0038(7) 0.0030(8)
N3 0.0414(10) 0.0290(8) 0.0300(9) -0.0005(7) 0.0032(7) 0.0056(7)
O9 0.0458(10) 0.0589(11) 0.0372(8) -0.0123(8) 0.0029(7) -0.0030(9)
C10 0.0392(12) 0.0322(10) 0.0383(11) 0.0016(9) 0.0123(9) 0.0020(9)
C11 0.0521(15) 0.0391(12) 0.0565(15) -0.0104(11) 0.0201(12) -0.0002(11)
C12 0.0560(16) 0.0460(14) 0.0703(18) -0.0095(13) 0.0309(14) 0.0092(12)
C13 0.0377(13) 0.0489(14) 0.0719(18) 0.0030(13) 0.0230(12) 0.0122(11)
C1 0.0317(11) 0.0405(12) 0.0490(13) 0.0086(10) 0.0127(9) 0.0095(9)
C9 0.0379(12) 0.0348(11) 0.0339(11) -0.0041(9) 0.0062(9) -0.0016(9)
C2 0.0283(11) 0.0507(13) 0.0524(14) 0.0094(11) 0.0047(10) 0.0029(10)
C3 0.0405(14) 0.0599(16) 0.0526(15) -0.0046(12) -0.0034(11) -0.0119(12)
C4 0.0598(17) 0.0435(14) 0.0553(15) -0.0047(12) -0.0049(13) -0.0147(12)
C5 0.0636(16) 0.0377(12) 0.0431(13) -0.0097(10) 0.0001(12) 0.0002(11)
C14 0.0489(14) 0.0453(13) 0.0346(11) -0.0012(10) 0.0124(10) 0.0179(11)
C15 0.0514(15) 0.0601(16) 0.0294(11) -0.0001(10) 0.0124(10) 0.0107(12)
C16 0.0417(13) 0.0519(14) 0.0315(11) 0.0080(10) 0.0101(9) -0.0009(10)
C6 0.0503(13) 0.0294(10) 0.0376(11) 0.0040(9) 0.0066(10) 0.0066(10)
C7 0.0416(12) 0.0405(12) 0.0313(10) 0.0083(9) 0.0068(9) 0.0136(10)
C8 0.0378(11) 0.0420(12) 0.0259(10) 0.0035(8) 0.0071(8) 0.0045(9)
Cl1 0.0531(4) 0.0420(3) 0.0781(5) -0.0023(3) 0.0116(3) -0.0068(3)
O1 0.140(3) 0.0478(14) 0.142(3) 0.0227(15) 0.040(2) 0.0006(15)
O2 0.165(4) 0.108(3) 0.125(3) -0.049(2) 0.070(3) -0.021(2)
O3 0.0442(12) 0.0730(16) 0.172(3) -0.0051(18) 0.0151(15) -0.0109(12)
O4 0.0480(11) 0.0741(14) 0.0795(15) 0.0071(12) 0.0074(10) 0.0053(10)
Cl2 0.0296(3) 0.0498(3) 0.0375(3) 0.0046(2) 0.0065(2) -0.0028(2)
O5 0.0527(12) 0.0933(17) 0.0733(14) 0.0400(13) 0.0058(10) -0.0105(11)
O6 0.095(2) 0.136(3) 0.0654(15) -0.0169(16) 0.0283(14) 0.0314(18)
O7 0.0728(16) 0.0792(15) 0.0867(17) 0.0052(13) -0.0054(13) -0.0334(13)
O8 0.0340(10) 0.0799(15) 0.0991(18) 0.0235(13) 0.0034(10) 0.0064(10)
N1S 0.0582(17) 0.096(2) 0.082(2) -0.0050(17) -0.0057(14) 0.0226(16)
C2S 0.0527(17) 0.0590(17) 0.074(2) -0.0004(15) -0.0056(14) 0.0065(14)
C1S 0.050(2) 0.064(2) 0.192(6) 0.027(3) -0.012(3) 0.0097(18)

loop_
_atom_type_symbol
_atom_type_description
_atom_type_scat_dispersion_real
_atom_type_scat_dispersion_imag
_atom_type_scat_source
C C 0.0033 0.0016 'International Tables Vol C Tables 4.2.6.8 and 6.1.1.4'
H H 0.0000 0.0000 'International Tables Vol C Tables 4.2.6.8 and 6.1.1.4'
N N 0.0061 0.0033 'International Tables Vol C Tables 4.2.6.8 and 6.1.1.4'
O O 0.0106 0.0060 'International Tables Vol C Tables 4.2.6.8 and 6.1.1.4'
Cl Cl 0.1484 0.1585 'International Tables Vol C Tables 4.2.6.8 and 6.1.1.4'
Ni Ni 0.3393 1.1124 'International Tables Vol C Tables 4.2.6.8 and 6.1.1.4'

loop_
_geom_angle_atom_site_label_1
_geom_angle_atom_site_label_2
_geom_angle_atom_site_label_3
_geom_angle
_geom_angle_site_symmetry_1
_geom_angle_site_symmetry_3
_geom_angle_publ_flag
N1 Ni1 N5 103.59(8) . . ?
N1 Ni1 N3 158.33(8) . . ?
N5 Ni1 N3 98.08(7) . . ?
N1 Ni1 N2 78.56(8) . . ?
N5 Ni1 N2 100.30(8) . . ?
N3 Ni1 N2 97.85(8) . . ?
N1 Ni1 N4 79.78(7) . . ?
N5 Ni1 N4 101.56(7) . . ?
N3 Ni1 N4 95.86(7) . . ?
N2 Ni1 N4 152.20(8) . . ?
C10 N1 C1 122.1(2) . . ?
C10 N1 Ni1 119.88(15) . . ?
C1 N1 Ni1 117.40(16) . . ?
C2 N2 C3 121.3(2) . . ?
C2 N2 Ni1 114.10(17) . . ?
C3 N2 Ni1 124.19(17) . . ?
C8 N4 C9 114.19(16) . . ?
C8 N4 Ni1 103.32(13) . . ?
C9 N4 Ni1 107.65(13) . . ?
C16 N5 Ni1 115.16(13) . . ?
C14 N3 C6 108.74(17) . . ?
C14 N3 C5 107.33(18) . . ?
C6 N3 C5 108.18(18) . . ?
C14 N3 Ni1 111.72(14) . . ?
C6 N3 Ni1 106.74(13) . . ?
C5 N3 Ni1 113.97(15) . . ?
N1 C10 C11 120.5(2) . . ?
N1 C10 C9 114.72(19) . . ?
C11 C10 C9 124.8(2) . . ?
C12 C11 C10 118.1(3) . . ?
C11 C12 C13 121.3(2) . . ?
C1 C13 C12 117.7(2) . . ?
N1 C1 C13 120.3(2) . . ?
N1 C1 C2 112.4(2) . . ?
C13 C1 C2 127.1(2) . . ?
O9 C9 N4 115.10(18) . . ?
O9 C9 C10 106.87(18) . . ?
N4 C9 C10 109.54(18) . . ?
N2 C2 C1 117.6(2) . . ?
N2 C3 C4 109.9(2) . . ?
C3 C4 C5 114.3(2) . . ?
N3 C5 C4 116.7(2) . . ?
N3 C14 C15 116.17(19) . . ?
C16 C15 C14 116.04(19) . . ?
N5 C16 C15 112.4(2) . . ?
N3 C6 C7 116.15(19) . . ?
C8 C7 C6 117.49(19) . . ?
N4 C8 C7 111.48(17) . . ?
O2 Cl1 O1 112.8(2) . . ?
O2 Cl1 O3 112.2(2) . . ?
O1 Cl1 O3 112.1(2) . . ?
O2 Cl1 O4 106.7(2) . . ?
O1 Cl1 O4 106.95(18) . . ?
O3 Cl1 O4 105.54(15) . . ?
O8 Cl2 O6 108.89(17) . . ?
O8 Cl2 O5 111.09(14) . . ?
O6 Cl2 O5 110.49(18) . . ?
O8 Cl2 O7 111.34(16) . . ?
O6 Cl2 O7 107.40(19) . . ?
O5 Cl2 O7 107.57(15) . . ?
N1S C2S C1S 178.8(5) . . ?

loop_
_geom_bond_atom_site_label_1
_geom_bond_atom_site_label_2
_geom_bond_distance
_geom_bond_site_symmetry_2
_geom_bond_publ_flag
Ni1 N1 1.9758(18) . ?
Ni1 N5 2.0157(18) . ?
Ni1 N3 2.0338(18) . ?
Ni1 N2 2.0801(19) . ?
Ni1 N4 2.1277(17) . ?
N1 C10 1.313(3) . ?
N1 C1 1.351(3) . ?
N2 C2 1.270(3) . ?
N2 C3 1.457(3) . ?
N4 C8 1.490(3) . ?
N4 C9 1.502(3) . ?
N5 C16 1.483(3) . ?
N3 C14 1.499(3) . ?
N3 C6 1.501(3) . ?
N3 C5 1.504(3) . ?
O9 C9 1.396(3) . ?
C10 C11 1.401(3) . ?
C10 C9 1.510(3) . ?
C11 C12 1.366(4) . ?
C12 C13 1.390(4) . ?
C13 C1 1.380(3) . ?
C1 C2 1.464(4) . ?
C3 C4 1.520(4) . ?
C4 C5 1.524(4) . ?
C14 C15 1.516(3) . ?
C15 C16 1.505(4) . ?
C6 C7 1.529(3) . ?
C7 C8 1.522(3) . ?
Cl1 O2 1.394(4) . ?
Cl1 O1 1.413(3) . ?
Cl1 O3 1.417(2) . ?
Cl1 O4 1.458(2) . ?
Cl2 O8 1.412(2) . ?
Cl2 O6 1.414(2) . ?
Cl2 O5 1.430(2) . ?
Cl2 O7 1.433(2) . ?
N1S C2S 1.110(4) . ?
C2S C1S 1.438(5) . ?

loop_
_geom_torsion_atom_site_label_1
_geom_torsion_atom_site_label_2
_geom_torsion_atom_site_label_3
_geom_torsion_atom_site_label_4
_geom_torsion
_geom_torsion_site_symmetry_1
_geom_torsion_site_symmetry_2
_geom_torsion_site_symmetry_3
_geom_torsion_site_symmetry_4
_geom_torsion_publ_flag
N5 Ni1 N1 C10 -90.09(17) . . . . ?
N3 Ni1 N1 C10 89.5(3) . . . . ?
N2 Ni1 N1 C10 171.93(18) . . . . ?
N4 Ni1 N1 C10 9.46(17) . . . . ?
N5 Ni1 N1 C1 98.78(17) . . . . ?
N3 Ni1 N1 C1 -81.6(3) . . . . ?
N2 Ni1 N1 C1 0.80(16) . . . . ?
N4 Ni1 N1 C1 -161.67(17) . . . . ?
N1 Ni1 N2 C2 -1.07(17) . . . . ?
N5 Ni1 N2 C2 -103.01(18) . . . . ?
N3 Ni1 N2 C2 157.25(18) . . . . ?
N4 Ni1 N2 C2 38.4(3) . . . . ?
N1 Ni1 N2 C3 -173.6(2) . . . . ?
N5 Ni1 N2 C3 84.5(2) . . . . ?
N3 Ni1 N2 C3 -15.3(2) . . . . ?
N4 Ni1 N2 C3 -134.1(2) . . . . ?
N1 Ni1 N4 C8 98.99(13) . . . . ?
N5 Ni1 N4 C8 -159.08(12) . . . . ?
N3 Ni1 N4 C8 -59.56(13) . . . . ?
N2 Ni1 N4 C8 59.7(2) . . . . ?
N1 Ni1 N4 C9 -22.16(13) . . . . ?
N5 Ni1 N4 C9 79.77(14) . . . . ?
N3 Ni1 N4 C9 179.28(13) . . . . ?
N2 Ni1 N4 C9 -61.4(2) . . . . ?
N1 Ni1 N5 C16 139.33(16) . . . . ?
N3 Ni1 N5 C16 -40.51(17) . . . . ?
N2 Ni1 N5 C16 -140.07(16) . . . . ?
N4 Ni1 N5 C16 57.20(17) . . . . ?
N1 Ni1 N3 C14 -141.8(2) . . . . ?
N5 Ni1 N3 C14 37.76(15) . . . . ?
N2 Ni1 N3 C14 139.41(14) . . . . ?
N4 Ni1 N3 C14 -64.83(14) . . . . ?
N1 Ni1 N3 C6 -23.1(3) . . . . ?
N5 Ni1 N3 C6 156.51(15) . . . . ?
N2 Ni1 N3 C6 -101.84(15) . . . . ?
N4 Ni1 N3 C6 53.92(15) . . . . ?
N1 Ni1 N3 C5 96.3(2) . . . . ?
N5 Ni1 N3 C5 -84.12(17) . . . . ?
N2 Ni1 N3 C5 17.53(17) . . . . ?
N4 Ni1 N3 C5 173.29(16) . . . . ?
C1 N1 C10 C11 -2.9(3) . . . . ?
Ni1 N1 C10 C11 -173.61(18) . . . . ?
C1 N1 C10 C9 177.1(2) . . . . ?
Ni1 N1 C10 C9 6.4(3) . . . . ?
N1 C10 C11 C12 0.5(4) . . . . ?
C9 C10 C11 C12 -179.5(2) . . . . ?
C10 C11 C12 C13 1.4(4) . . . . ?
C11 C12 C13 C1 -0.9(4) . . . . ?
C10 N1 C1 C13 3.4(3) . . . . ?
Ni1 N1 C1 C13 174.34(18) . . . . ?
C10 N1 C1 C2 -171.4(2) . . . . ?
Ni1 N1 C1 C2 -0.5(3) . . . . ?
C12 C13 C1 N1 -1.5(4) . . . . ?
C12 C13 C1 C2 172.5(2) . . . . ?
C8 N4 C9 O9 37.1(3) . . . . ?
Ni1 N4 C9 O9 151.19(15) . . . . ?
C8 N4 C9 C10 -83.3(2) . . . . ?
Ni1 N4 C9 C10 30.77(19) . . . . ?
N1 C10 C9 O9 -150.93(19) . . . . ?
C11 C10 C9 O9 29.1(3) . . . . ?
N1 C10 C9 N4 -25.6(3) . . . . ?
C11 C10 C9 N4 154.4(2) . . . . ?
C3 N2 C2 C1 173.9(2) . . . . ?
Ni1 N2 C2 C1 1.2(3) . . . . ?
N1 C1 C2 N2 -0.5(3) . . . . ?
C13 C1 C2 N2 -174.9(2) . . . . ?
C2 N2 C3 C4 -134.2(3) . . . . ?
Ni1 N2 C3 C4 37.8(3) . . . . ?
N2 C3 C4 C5 -67.2(3) . . . . ?
C14 N3 C5 C4 -172.1(2) . . . . ?
C6 N3 C5 C4 70.7(3) . . . . ?
Ni1 N3 C5 C4 -47.8(3) . . . . ?
C3 C4 C5 N3 77.9(3) . . . . ?
C6 N3 C14 C15 -171.1(2) . . . . ?
C5 N3 C14 C15 72.1(3) . . . . ?
Ni1 N3 C14 C15 -53.5(2) . . . . ?
N3 C14 C15 C16 68.2(3) . . . . ?
Ni1 N5 C16 C15 55.7(2) . . . . ?
C14 C15 C16 N5 -67.3(3) . . . . ?
C14 N3 C6 C7 61.9(2) . . . . ?
C5 N3 C6 C7 178.2(2) . . . . ?
Ni1 N3 C6 C7 -58.8(2) . . . . ?
N3 C6 C7 C8 63.7(3) . . . . ?
C9 N4 C8 C7 -175.42(18) . . . . ?
Ni1 N4 C8 C7 67.96(19) . . . . ?
C6 C7 C8 N4 -69.9(3) . . . . ?
